data_7132234
loop_
_publ_author_name
'Afandiyeva, Medina'
'Wu, Xijue'
'Brennessel, William W.'
'Kadam, Abhishek A.'
'Kennedy, C. Rose'

_publ_section_title
;
 Secondary-Sphere Preorganization Enables Nickel-Catalyzed Nitrile
 Hydroboration
;
_journal_name_full 'Chemical Communications'
_journal_paper_doi 10.1039/D3CC04229D
_journal_year 2023
_chemical_formula_moiety 'C42 H50 F K N4 Ni O7'
_chemical_formula_sum 'C42 H50 F K N4 Ni O7'
_chemical_formula_weight 839.67
_space_group_crystal_system monoclinic
_space_group_IT_number 14
_space_group_name_Hall '-P 2yn'
_space_group_name_H-M_alt 'P 1 21/n 1'
_atom_sites_solution_hydrogens mixed
_atom_sites_solution_primary dual
_atom_sites_solution_secondary difmap
_audit_creation_date 2023-05-10
_audit_creation_method
;
Olex2 1.5
(compiled 2023.03.06 svn.rbb2c1857 for OlexSys, GUI svn.r6748)
;
_audit_update_record
;
2023-06-01 deposited with the CCDC.	2023-10-20 downloaded from the CCDC.
;
_cell_angle_alpha 90
_cell_angle_beta 92.111(2)
_cell_angle_gamma 90
_cell_formula_units_Z 4
_cell_length_a 12.3104(3)
_cell_length_b 21.2220(6)
_cell_length_c 15.5022(4)
_cell_measurement_reflns_used 7539
_cell_measurement_temperature 100.00(10)
_cell_measurement_theta_max 71.4880
_cell_measurement_theta_min 3.5430
_cell_volume 4047.22(18)
_computing_cell_refinement 'CrysAlisPro 1.171.42.90a (Rigaku OD, 2023)'
_computing_data_collection 'CrysAlisPro 1.171.42.90a (Rigaku OD, 2023)'
_computing_data_reduction 'CrysAlisPro 1.171.42.90a (Rigaku OD, 2023)'
_computing_molecular_graphics 'Olex2 1.5 (Dolomanov et al., 2009)'
_computing_publication_material 'Olex2 1.5 (Dolomanov et al., 2009)'
_computing_structure_refinement 'SHELXL 2019/2 (Sheldrick, 2015b)'
_computing_structure_solution 'SHELXT 2018/2 (Sheldrick, 2015a)'
_diffrn_ambient_environment N~2~
_diffrn_ambient_temperature 100.00(10)
_diffrn_detector 'Hybrid Pixel Array Detector'
_diffrn_detector_area_resol_mean 10.0000
_diffrn_detector_type HyPix
_diffrn_measured_fraction_theta_full 0.993
_diffrn_measured_fraction_theta_max 0.926
_diffrn_measurement_details
;
List of Runs (angles in degrees, time in seconds):

  # Type    Start    End  Width  t~exp~   \w     \q     \k     \f   Frames
#--------------------------------------------------------------------------
  1  \w    -82.00  -4.00   0.50   12.00    --  -46.82 113.00 -75.00  156
  2  \w     26.00  85.00   0.50   12.00    --   46.82-113.00-167.00  118
  3  \w     -7.00  21.00   0.50   12.00    --  -46.82  19.00-150.00   56
  4  \w   -110.00 -72.00   0.50   12.00    --  -46.82   0.00-180.00   76
  5  \w     -6.00  29.00   0.50   12.00    --  -46.82  19.00  30.00   70
  6  \w     -5.00  29.00   0.50   12.00    --  -46.82  19.00-180.00   68
  7  \w     -9.00  27.00   0.50   12.00    --  -46.82  19.00 -30.00   72
  8  \w     -1.00  27.00   0.50   12.00    --  -46.82  19.00 -90.00   56
  9  \w     -9.00  27.00   0.50   12.00    --  -46.82  19.00 -60.00   72
 10  \w    -83.00 -23.00   0.50   48.00    --  -91.75 113.00 -75.00  120
 11  \w    -63.00 -26.00   0.50   48.00    --  -91.75  61.00-150.00   74
 12  \w   -162.00-105.00   0.50   48.00    --  -91.75 -68.00 -85.07  114
 13  \w   -158.00 -82.00   0.50   48.00    --  -91.75-113.00-167.00  152
 14  \w   -109.00 -74.00   0.50   48.00    --  -91.75-125.00 -30.00   70
 15  \w    -45.00 -20.00   0.50   48.00    --  -91.75  61.00-120.00   50
 16  \w    -60.00 -34.00   0.50   48.00    --  -91.75  61.00  60.00   52
 17  \w   -158.00-132.00   0.50   48.00    --  -91.75-125.00 -30.00   52
 18  \w     70.00 108.00   0.50   48.00    --  107.80-113.00-167.00   76
 19  \w    103.00 158.00   0.50   48.00    --  107.80 113.00 -75.00  110
 20  \w     36.00 112.00   0.50   48.00    --  107.80 -77.00-180.00  152
 21  \w     87.00 112.00   0.50   48.00    --  107.80-125.00 -30.00   50
 22  \w     44.00  79.00   0.50   48.00    --  107.80-125.00 -30.00   70
 23  \w     35.00  82.00   0.50   48.00    --  107.80 -61.00-150.00   94
 24  \w    116.00 164.00   0.50   48.00    --  107.80   0.00 120.00   96
 25  \w     97.00 178.00   0.50   48.00    --  107.80 125.00  60.00  162
 26  \w    119.00 175.00   0.50   48.00    --  107.80   0.00-150.00  112
;
_diffrn_measurement_device 'four-circle diffractometer'
_diffrn_measurement_device_type 'XtaLAB Synergy, Dualflex, HyPix'
_diffrn_measurement_method '\w scans'
_diffrn_orient_matrix_type 'CrysAlisPro convention (1999,Acta A55,543-557)'
_diffrn_orient_matrix_UB_11 0.0295506000
_diffrn_orient_matrix_UB_12 -0.0368765000
_diffrn_orient_matrix_UB_13 -0.0816780000
_diffrn_orient_matrix_UB_21 0.0083450000
_diffrn_orient_matrix_UB_22 -0.0610740000
_diffrn_orient_matrix_UB_23 0.0533103000
_diffrn_orient_matrix_UB_31 -0.1213366000
_diffrn_orient_matrix_UB_32 -0.0131568000
_diffrn_orient_matrix_UB_33 -0.0199541000
_diffrn_radiation_monochromator mirror
_diffrn_radiation_probe x-ray
_diffrn_radiation_type 'Cu K\a'
_diffrn_radiation_wavelength 1.54184
_diffrn_reflns_av_R_equivalents 0.0676
_diffrn_reflns_av_unetI/netI 0.0595
_diffrn_reflns_Laue_measured_fraction_full 0.993
_diffrn_reflns_Laue_measured_fraction_max 0.926
_diffrn_reflns_limit_h_max 10
_diffrn_reflns_limit_h_min -15
_diffrn_reflns_limit_k_max 25
_diffrn_reflns_limit_k_min -25
_diffrn_reflns_limit_l_max 19
_diffrn_reflns_limit_l_min -18
_diffrn_reflns_number 28405
_diffrn_reflns_point_group_measured_fraction_full 0.993
_diffrn_reflns_point_group_measured_fraction_max 0.926
_diffrn_reflns_theta_full 67.684
_diffrn_reflns_theta_max 77.827
_diffrn_reflns_theta_min 3.532
_diffrn_source 'micro-focus sealed X-ray tube'
_diffrn_source_type 'PhotonJet (Cu) X-ray Source'
_exptl_absorpt_coefficient_mu 2.104
_exptl_absorpt_correction_T_max 1.00000
_exptl_absorpt_correction_T_min 0.39021
_exptl_absorpt_correction_type multi-scan
_exptl_absorpt_process_details
;
CrysAlisPro 1.171.42.90a (Rigaku Oxford Diffraction, 2023)
Empirical absorption correction using spherical harmonics,
implemented in SCALE3 ABSPACK scaling algorithm.
;
_exptl_crystal_colour red-orange
_exptl_crystal_colour_primary orange
_exptl_crystal_density_diffrn 1.378
_exptl_crystal_description plate
_exptl_crystal_F_000 1768
_exptl_crystal_size_max 0.076
_exptl_crystal_size_mid 0.043
_exptl_crystal_size_min 0.021
_refine_diff_density_max 0.722
_refine_diff_density_min -0.337
_refine_diff_density_rms 0.076
_refine_ls_extinction_method none
_refine_ls_goodness_of_fit_ref 1.031
_refine_ls_hydrogen_treatment mixed
_refine_ls_matrix_type full
_refine_ls_number_parameters 512
_refine_ls_number_reflns 8003
_refine_ls_number_restraints 0
_refine_ls_restrained_S_all 1.031
_refine_ls_R_factor_all 0.0856
_refine_ls_R_factor_gt 0.0543
_refine_ls_shift/su_max 0.000
_refine_ls_shift/su_mean 0.000
_refine_ls_structure_factor_coef Fsqd
_refine_ls_weighting_details 'w=1/[\s^2^(Fo^2^)+(0.0747P)^2^+1.8473P] where P=(Fo^2^+2Fc^2^)/3'
_refine_ls_weighting_scheme calc
_refine_ls_wR_factor_gt 0.1318
_refine_ls_wR_factor_ref 0.1488
_reflns_Friedel_coverage 0.000
_reflns_number_gt 5573
_reflns_number_total 8003
_reflns_threshold_expression 'I > 2\s(I)'
_cod_data_source_file d3cc04229d2.cif
_cod_data_source_block kenma11
_cod_database_code 7132234
_shelx_shelxl_version_number 2019/2
_shelx_space_group_comment
;
The symmetry employed for this shelxl refinement is uniquely defined
by the following loop, which should always be used as a source of
symmetry information in preference to the above space-group names.
They are only intended as comments.
;
_shelx_estimated_absorpt_t_max 0.957
_shelx_estimated_absorpt_t_min 0.856
_olex2_refinement_description
;
1. Fixed Uiso
 At 1.2 times of:
  All C(H) groups, All C(H,H) groups
 At 1.5 times of:
  All C(H,H,H) groups
2.a Secondary CH2 refined with riding coordinates:
 C31(H31A,H31B), C32(H32A,H32B), C33(H33A,H33B), C34(H34A,H34B), C35(H35A,
 H35B), C36(H36A,H36B), C37(H37A,H37B), C38(H38A,H38B), C39(H39A,H39B),
 C40(H40A,H40B), C41(H41A,H41B), C42(H42A,H42B)
2.b Aromatic/amide H refined with riding coordinates:
 C2(H2), C3(H3), C6(H6), C8(H8), C14(H14), C15(H15), C16(H16), C20(H20),
 C21(H21), C23(H23), C24(H24), C26(H26), C27(H27), C28(H28), C29(H29), C30(H30)
2.c Idealised Me refined as rotating group:
 C10(H10A,H10B,H10C), C11(H11A,H11B,H11C), C12(H12A,H12B,H12C)
;
_olex2_submission_original_sample_id kenma11
_olex2_submission_special_instructions 'No special instructions were received'
_oxdiff_exptl_absorpt_empirical_details
;
Empirical correction (ABSPACK) includes:
- Absorption correction using spherical harmonics
- Frame scaling
;
_oxdiff_exptl_absorpt_empirical_full_max 3.096
_oxdiff_exptl_absorpt_empirical_full_min 0.503

loop_
_space_group_symop_operation_xyz
'x, y, z'
'-x+1/2, y+1/2, -z+1/2'
'-x, -y, -z'
'x-1/2, -y-1/2, z-1/2'

loop_
_atom_site_label
_atom_site_type_symbol
_atom_site_fract_x
_atom_site_fract_y
_atom_site_fract_z
_atom_site_U_iso_or_equiv
_atom_site_adp_type
_atom_site_occupancy
_atom_site_site_symmetry_order
_atom_site_calc_flag
_atom_site_refinement_flags_posn
_atom_site_refinement_flags_adp
_atom_site_refinement_flags_occupancy
_atom_site_disorder_assembly
_atom_site_disorder_group
Ni1 Ni 0.31485(4) 0.29822(3) 0.39852(3) 0.03093(15) Uani 1 1 d . . . . .
K1 K 0.63304(5) 0.26524(3) 0.38517(5) 0.03631(18) Uani 1 1 d . . . . .
F1 F 0.42977(16) 0.47576(11) 0.05621(13) 0.0536(6) Uani 1 1 d . . . . .
O1 O 0.49074(17) 0.18456(11) 0.44245(15) 0.0373(5) Uani 1 1 d . . . . .
O2 O 0.78675(18) 0.39007(13) 0.47130(16) 0.0454(6) Uani 1 1 d . . . . .
O3 O 0.76128(18) 0.26812(12) 0.54307(15) 0.0431(6) Uani 1 1 d . . . . .
O4 O 0.77906(17) 0.15744(11) 0.43955(14) 0.0378(5) Uani 1 1 d . . . . .
O5 O 0.69283(18) 0.16304(11) 0.26824(14) 0.0377(5) Uani 1 1 d . . . . .
O6 O 0.65258(17) 0.27990(12) 0.18899(15) 0.0399(5) Uani 1 1 d . . . . .
O7 O 0.74549(17) 0.37110(11) 0.29744(15) 0.0394(5) Uani 1 1 d . . . . .
N1 N 0.07353(19) 0.32118(13) 0.35877(16) 0.0319(6) Uani 1 1 d . . . . .
N2 N 0.12906(19) 0.23027(13) 0.40197(16) 0.0328(6) Uani 1 1 d . . . . .
N3 N 0.30883(19) 0.20693(13) 0.42873(17) 0.0325(6) Uani 1 1 d . . . . .
N4 N 0.44090(19) 0.34455(13) 0.43319(16) 0.0312(6) Uani 1 1 d . . . . .
C1 C 0.1665(2) 0.28771(15) 0.37592(19) 0.0315(6) Uani 1 1 d . . . . .
C2 C -0.0182(2) 0.28530(17) 0.3760(2) 0.0355(7) Uani 1 1 d . . . . .
H2 H -0.091602 0.298920 0.369846 0.043 Uiso 1 1 calc R U . . .
C3 C 0.0152(2) 0.22867(17) 0.4024(2) 0.0352(7) Uani 1 1 d . . . . .
H3 H -0.028996 0.194187 0.418271 0.042 Uiso 1 1 calc R U . . .
C4 C 0.0688(2) 0.38546(15) 0.3317(2) 0.0319(7) Uani 1 1 d . . . . .
C5 C 0.0541(2) 0.39918(16) 0.2434(2) 0.0338(7) Uani 1 1 d . . . . .
C6 C 0.0469(2) 0.46188(17) 0.2189(2) 0.0381(7) Uani 1 1 d . . . . .
H6 H 0.036953 0.471683 0.159361 0.046 Uiso 1 1 calc R U . . .
C7 C 0.0536(2) 0.51079(17) 0.2781(2) 0.0381(7) Uani 1 1 d . . . . .
C8 C 0.0680(2) 0.49513(17) 0.3657(2) 0.0362(7) Uani 1 1 d . . . . .
H8 H 0.072386 0.527934 0.407429 0.043 Uiso 1 1 calc R U . . .
C9 C 0.0761(2) 0.43316(17) 0.3930(2) 0.0346(7) Uani 1 1 d . . . . .
C10 C 0.0484(3) 0.34715(17) 0.1782(2) 0.0382(7) Uani 1 1 d . . . . .
H10A H 0.117999 0.324753 0.178708 0.057 Uiso 1 1 calc R U . . .
H10B H 0.032936 0.364909 0.120737 0.057 Uiso 1 1 calc R U . . .
H10C H -0.009602 0.317724 0.192602 0.057 Uiso 1 1 calc R U . . .
C11 C 0.0507(3) 0.57848(18) 0.2497(3) 0.0474(9) Uani 1 1 d . . . . .
H11A H 0.124469 0.592454 0.237605 0.071 Uiso 1 1 calc R U . . .
H11B H 0.021669 0.604593 0.295637 0.071 Uiso 1 1 calc R U . . .
H11C H 0.004084 0.582550 0.197390 0.071 Uiso 1 1 calc R U . . .
C12 C 0.0935(3) 0.41706(18) 0.4873(2) 0.0397(8) Uani 1 1 d . . . . .
H12A H 0.031571 0.392547 0.506706 0.060 Uiso 1 1 calc R U . . .
H12B H 0.100166 0.455980 0.521084 0.060 Uiso 1 1 calc R U . . .
H12C H 0.160236 0.392199 0.495258 0.060 Uiso 1 1 calc R U . . .
C13 C 0.2062(2) 0.18432(16) 0.4300(2) 0.0325(7) Uani 1 1 d . . . . .
C14 C 0.1769(3) 0.12547(16) 0.4558(2) 0.0352(7) Uani 1 1 d . . . . .
H14 H 0.102981 0.112574 0.455874 0.042 Uiso 1 1 calc R U . . .
C15 C 0.2618(3) 0.08504(16) 0.4823(2) 0.0382(7) Uani 1 1 d . . . . .
H15 H 0.246038 0.043928 0.502658 0.046 Uiso 1 1 calc R U . . .
C16 C 0.3672(3) 0.10475(16) 0.4789(2) 0.0386(7) Uani 1 1 d . . . . .
H16 H 0.424054 0.076828 0.496654 0.046 Uiso 1 1 calc R U . . .
C17 C 0.3938(3) 0.16628(15) 0.4494(2) 0.0337(7) Uani 1 1 d . . . . .
C18 C 0.3650(2) 0.38303(16) 0.3897(2) 0.0330(7) Uani 1 1 d . . . . .
C19 C 0.3845(2) 0.40606(15) 0.3012(2) 0.0315(6) Uani 1 1 d . . . . .
C20 C 0.4603(2) 0.37893(17) 0.2477(2) 0.0370(7) Uani 1 1 d . . . . .
H20 H 0.501696 0.343722 0.267687 0.044 Uiso 1 1 calc R U . . .
C21 C 0.4762(2) 0.40256(18) 0.1658(2) 0.0405(8) Uani 1 1 d . . . . .
H21 H 0.527812 0.383856 0.129574 0.049 Uiso 1 1 calc R U . . .
C22 C 0.4157(3) 0.45362(18) 0.1379(2) 0.0408(8) Uani 1 1 d . . . . .
C23 C 0.3395(3) 0.48149(16) 0.1873(2) 0.0382(7) Uani 1 1 d . . . . .
H23 H 0.297779 0.516231 0.166044 0.046 Uiso 1 1 calc R U . . .
C24 C 0.3248(2) 0.45750(16) 0.2693(2) 0.0349(7) Uani 1 1 d . . . . .
H24 H 0.272679 0.476575 0.304677 0.042 Uiso 1 1 calc R U . . .
C25 C 0.4602(2) 0.35750(16) 0.5215(2) 0.0326(7) Uani 1 1 d . . . . .
C26 C 0.4895(2) 0.30859(16) 0.5789(2) 0.0341(7) Uani 1 1 d . . . . .
H26 H 0.487979 0.266193 0.559188 0.041 Uiso 1 1 calc R U . . .
C27 C 0.5208(3) 0.32167(17) 0.6643(2) 0.0386(7) Uani 1 1 d . . . . .
H27 H 0.541964 0.288166 0.701949 0.046 Uiso 1 1 calc R U . . .
C28 C 0.5214(3) 0.38287(17) 0.6950(2) 0.0403(8) Uani 1 1 d . . . . .
H28 H 0.543203 0.391497 0.753178 0.048 Uiso 1 1 calc R U . . .
C29 C 0.4897(2) 0.43155(17) 0.6398(2) 0.0388(7) Uani 1 1 d . . . . .
H29 H 0.488490 0.473637 0.660664 0.047 Uiso 1 1 calc R U . . .
C30 C 0.4599(2) 0.41896(16) 0.5542(2) 0.0352(7) Uani 1 1 d . . . . .
H30 H 0.438787 0.452781 0.517076 0.042 Uiso 1 1 calc R U . . .
C31 C 0.7503(3) 0.37870(19) 0.5557(2) 0.0449(8) Uani 1 1 d . . . . .
H31A H 0.670293 0.373605 0.553962 0.054 Uiso 1 1 calc R U . . .
H31B H 0.769288 0.414861 0.593723 0.054 Uiso 1 1 calc R U . . .
C32 C 0.8030(3) 0.32058(19) 0.5901(2) 0.0467(9) Uani 1 1 d . . . . .
H32A H 0.882663 0.323302 0.584226 0.056 Uiso 1 1 calc R U . . .
H32B H 0.788092 0.315714 0.652024 0.056 Uiso 1 1 calc R U . . .
C33 C 0.8061(3) 0.21075(19) 0.5739(2) 0.0429(8) Uani 1 1 d . . . . .
H33A H 0.796345 0.207073 0.636781 0.051 Uiso 1 1 calc R U . . .
H33B H 0.884935 0.209497 0.563427 0.051 Uiso 1 1 calc R U . . .
C34 C 0.7500(3) 0.15755(19) 0.5278(2) 0.0426(8) Uani 1 1 d . . . . .
H34A H 0.771490 0.117093 0.555300 0.051 Uiso 1 1 calc R U . . .
H34B H 0.670285 0.162267 0.531457 0.051 Uiso 1 1 calc R U . . .
C35 C 0.7319(3) 0.10464(17) 0.3955(2) 0.0409(8) Uani 1 1 d . . . . .
H35A H 0.652804 0.103267 0.404844 0.049 Uiso 1 1 calc R U . . .
H35B H 0.764727 0.065201 0.418496 0.049 Uiso 1 1 calc R U . . .
C36 C 0.7513(3) 0.11007(18) 0.3014(2) 0.0443(8) Uani 1 1 d . . . . .
H36A H 0.829959 0.115465 0.292242 0.053 Uiso 1 1 calc R U . . .
H36B H 0.726466 0.071315 0.271096 0.053 Uiso 1 1 calc R U . . .
C37 C 0.7019(3) 0.16830(18) 0.1775(2) 0.0425(8) Uani 1 1 d . . . . .
H37A H 0.678152 0.128613 0.149036 0.051 Uiso 1 1 calc R U . . .
H37B H 0.778496 0.176262 0.163437 0.051 Uiso 1 1 calc R U . . .
C38 C 0.6315(3) 0.22194(18) 0.1460(2) 0.0453(8) Uani 1 1 d . . . . .
H38A H 0.642000 0.227921 0.083482 0.054 Uiso 1 1 calc R U . . .
H38B H 0.554381 0.210438 0.153157 0.054 Uiso 1 1 calc R U . . .
C39 C 0.7586(2) 0.30401(17) 0.1757(2) 0.0399(8) Uani 1 1 d . . . . .
H39A H 0.774216 0.302691 0.113526 0.048 Uiso 1 1 calc R U . . .
H39B H 0.813655 0.278118 0.207518 0.048 Uiso 1 1 calc R U . . .
C40 C 0.7631(3) 0.37025(17) 0.2075(2) 0.0387(8) Uani 1 1 d . . . . .
H40A H 0.834928 0.388800 0.196166 0.046 Uiso 1 1 calc R U . . .
H40B H 0.706601 0.395731 0.176600 0.046 Uiso 1 1 calc R U . . .
C41 C 0.7554(3) 0.43287(17) 0.3320(2) 0.0433(8) Uani 1 1 d . . . . .
H41A H 0.710284 0.462519 0.296797 0.052 Uiso 1 1 calc R U . . .
H41B H 0.832034 0.446930 0.330792 0.052 Uiso 1 1 calc R U . . .
C42 C 0.7187(3) 0.43254(18) 0.4231(2) 0.0447(8) Uani 1 1 d . . . . .
H42A H 0.724442 0.475400 0.448062 0.054 Uiso 1 1 calc R U . . .
H42B H 0.641969 0.418764 0.424576 0.054 Uiso 1 1 calc R U . . .
H18 H 0.324(3) 0.4135(15) 0.424(2) 0.025(8) Uiso 1 1 d . . . . .

loop_
_atom_site_aniso_label
_atom_site_aniso_U_11
_atom_site_aniso_U_22
_atom_site_aniso_U_33
_atom_site_aniso_U_23
_atom_site_aniso_U_13
_atom_site_aniso_U_12
Ni1 0.0227(2) 0.0335(3) 0.0363(3) 0.0009(2) -0.00284(19) -0.0014(2)
K1 0.0291(3) 0.0395(4) 0.0401(4) 0.0017(3) -0.0020(3) 0.0014(3)
F1 0.0456(11) 0.0708(15) 0.0449(11) 0.0187(10) 0.0060(8) 0.0055(10)
O1 0.0292(11) 0.0377(13) 0.0444(13) -0.0019(10) -0.0044(9) 0.0009(9)
O2 0.0311(12) 0.0584(16) 0.0468(14) -0.0035(12) 0.0028(10) 0.0056(11)
O3 0.0324(12) 0.0530(15) 0.0430(13) -0.0058(11) -0.0087(9) 0.0015(10)
O4 0.0317(11) 0.0445(14) 0.0372(12) 0.0017(10) 0.0012(9) -0.0006(10)
O5 0.0386(12) 0.0391(13) 0.0354(12) -0.0020(10) -0.0001(9) 0.0035(10)
O6 0.0296(11) 0.0470(14) 0.0427(13) 0.0028(10) -0.0023(9) -0.0019(10)
O7 0.0353(12) 0.0383(13) 0.0444(13) 0.0011(10) 0.0018(9) -0.0001(10)
N1 0.0222(12) 0.0390(15) 0.0345(13) -0.0001(11) -0.0010(9) 0.0001(10)
N2 0.0256(12) 0.0379(15) 0.0345(14) -0.0007(11) -0.0022(10) -0.0025(11)
N3 0.0266(12) 0.0354(15) 0.0351(13) -0.0012(11) -0.0038(10) -0.0021(11)
N4 0.0248(12) 0.0377(15) 0.0311(13) 0.0000(11) -0.0009(9) -0.0002(10)
C1 0.0316(15) 0.0326(17) 0.0302(15) 0.0010(12) -0.0004(11) -0.0010(12)
C2 0.0231(14) 0.044(2) 0.0388(18) -0.0015(14) -0.0003(12) -0.0053(13)
C3 0.0263(15) 0.043(2) 0.0363(16) -0.0018(14) 0.0003(12) -0.0083(13)
C4 0.0202(13) 0.0361(18) 0.0394(17) 0.0000(13) 0.0010(11) 0.0004(12)
C5 0.0209(14) 0.0444(19) 0.0358(16) 0.0009(14) -0.0026(11) 0.0014(13)
C6 0.0235(14) 0.047(2) 0.0431(18) 0.0043(15) -0.0041(12) 0.0014(14)
C7 0.0217(14) 0.042(2) 0.0506(19) 0.0003(15) -0.0028(13) 0.0024(13)
C8 0.0245(14) 0.041(2) 0.0430(18) -0.0063(14) 0.0007(12) 0.0019(13)
C9 0.0199(14) 0.045(2) 0.0391(17) -0.0038(14) 0.0013(12) 0.0009(13)
C10 0.0314(16) 0.044(2) 0.0385(17) -0.0008(14) -0.0024(13) 0.0052(14)
C11 0.0419(19) 0.041(2) 0.059(2) 0.0034(17) -0.0029(16) 0.0034(16)
C12 0.0332(16) 0.047(2) 0.0394(18) -0.0050(15) 0.0036(13) -0.0010(14)
C13 0.0272(14) 0.0382(18) 0.0319(15) 0.0006(13) -0.0031(11) -0.0016(13)
C14 0.0316(16) 0.0371(18) 0.0368(17) -0.0027(13) -0.0023(12) -0.0049(13)
C15 0.0451(18) 0.0319(18) 0.0373(17) 0.0005(13) -0.0039(14) -0.0053(14)
C16 0.0393(17) 0.0359(19) 0.0399(18) -0.0013(14) -0.0081(13) 0.0038(14)
C17 0.0350(17) 0.0331(17) 0.0325(15) -0.0011(13) -0.0059(12) 0.0007(13)
C18 0.0258(14) 0.0374(18) 0.0355(16) 0.0004(14) -0.0020(12) 0.0018(13)
C19 0.0249(14) 0.0299(16) 0.0395(17) 0.0000(13) -0.0033(12) -0.0038(12)
C20 0.0259(15) 0.045(2) 0.0399(17) 0.0026(14) -0.0013(12) 0.0036(13)
C21 0.0261(15) 0.054(2) 0.0418(18) -0.0001(16) 0.0026(13) 0.0033(14)
C22 0.0314(16) 0.054(2) 0.0370(18) 0.0089(15) -0.0018(13) -0.0050(15)
C23 0.0323(16) 0.0370(19) 0.0450(18) 0.0061(14) -0.0039(13) 0.0013(14)
C24 0.0282(15) 0.0356(18) 0.0406(17) 0.0006(14) -0.0022(12) 0.0004(13)
C25 0.0204(13) 0.0390(18) 0.0384(16) 0.0000(14) 0.0001(11) -0.0038(12)
C26 0.0272(15) 0.0338(18) 0.0409(17) 0.0020(13) -0.0012(12) -0.0052(13)
C27 0.0328(16) 0.047(2) 0.0358(17) 0.0021(15) -0.0026(13) -0.0033(14)
C28 0.0329(16) 0.047(2) 0.0410(18) -0.0051(15) -0.0034(13) -0.0062(14)
C29 0.0297(16) 0.0372(19) 0.0492(19) -0.0090(15) -0.0012(13) -0.0045(13)
C30 0.0268(15) 0.0354(18) 0.0430(18) -0.0007(14) -0.0016(12) -0.0013(13)
C31 0.0283(16) 0.058(2) 0.049(2) -0.0135(17) 0.0008(14) -0.0057(15)
C32 0.0330(17) 0.063(3) 0.0442(19) -0.0073(17) -0.0041(14) -0.0054(16)
C33 0.0318(16) 0.061(2) 0.0359(18) 0.0036(16) -0.0018(13) 0.0024(16)
C34 0.0309(16) 0.058(2) 0.0390(18) 0.0067(16) 0.0006(13) -0.0016(15)
C35 0.0410(18) 0.0357(19) 0.0458(19) 0.0037(15) -0.0012(14) 0.0004(15)
C36 0.0463(19) 0.039(2) 0.047(2) -0.0008(15) 0.0001(15) 0.0063(15)
C37 0.0472(19) 0.049(2) 0.0317(17) -0.0047(15) 0.0013(14) -0.0058(16)
C38 0.0447(19) 0.052(2) 0.0388(18) -0.0012(16) -0.0061(14) -0.0057(17)
C39 0.0277(15) 0.050(2) 0.0421(18) 0.0023(16) 0.0010(13) -0.0006(14)
C40 0.0282(15) 0.046(2) 0.0418(18) 0.0059(15) 0.0026(13) -0.0001(14)
C41 0.0319(17) 0.037(2) 0.061(2) 0.0012(16) 0.0041(15) -0.0023(14)
C42 0.0319(17) 0.044(2) 0.058(2) -0.0072(17) 0.0014(15) 0.0007(15)

loop_
_atom_type_symbol
_atom_type_description
_atom_type_scat_dispersion_real
_atom_type_scat_dispersion_imag
_atom_type_scat_source
C C 0.0181 0.0091 'International Tables Vol C Tables 4.2.6.8 and 6.1.1.4'
H H 0.0000 0.0000 'International Tables Vol C Tables 4.2.6.8 and 6.1.1.4'
F F 0.0727 0.0534 'International Tables Vol C Tables 4.2.6.8 and 6.1.1.4'
K K 0.3868 1.0657 'International Tables Vol C Tables 4.2.6.8 and 6.1.1.4'
N N 0.0311 0.0180 'International Tables Vol C Tables 4.2.6.8 and 6.1.1.4'
Ni Ni -3.0029 0.5091 'International Tables Vol C Tables 4.2.6.8 and 6.1.1.4'
O O 0.0492 0.0322 'International Tables Vol C Tables 4.2.6.8 and 6.1.1.4'

loop_
_geom_angle_atom_site_label_1
_geom_angle_atom_site_label_2
_geom_angle_atom_site_label_3
_geom_angle
_geom_angle_site_symmetry_1
_geom_angle_site_symmetry_3
_geom_angle_publ_flag
N4 Ni1 N3 118.27(10) . . ?
N4 Ni1 C18 43.01(12) . . ?
C1 Ni1 N3 83.29(12) . . ?
C1 Ni1 N4 154.44(13) . . ?
C1 Ni1 C18 114.66(13) . . ?
C18 Ni1 N3 161.28(11) . . ?
O1 K1 O2 136.36(7) . . ?
O1 K1 O3 94.50(7) . . ?
O1 K1 O4 78.98(6) . . ?
O1 K1 O5 85.00(7) . . ?
O1 K1 O6 118.53(7) . . ?
O1 K1 O7 165.54(7) . . ?
O1 K1 N4 75.03(7) . . ?
O3 K1 O2 51.91(7) . . ?
O3 K1 O4 58.15(7) . . ?
O3 K1 O5 113.60(7) . . ?
O3 K1 O6 141.47(7) . . ?
O3 K1 O7 97.05(7) . . ?
O3 K1 N4 100.93(7) . . ?
O4 K1 O2 99.20(6) . . ?
O4 K1 O6 106.63(6) . . ?
O4 K1 N4 145.07(7) . . ?
O5 K1 O2 130.65(6) . . ?
O5 K1 O4 56.72(6) . . ?
O5 K1 O6 55.53(6) . . ?
O5 K1 O7 98.24(7) . . ?
O5 K1 N4 141.29(7) . . ?
O6 K1 O2 103.91(6) . . ?
O7 K1 O2 49.53(6) . . ?
O7 K1 O4 114.61(6) . . ?
O7 K1 O6 54.56(6) . . ?
O7 K1 N4 94.20(7) . . ?
N4 K1 O2 84.33(6) . . ?
N4 K1 O6 106.14(7) . . ?
C17 O1 K1 150.8(2) . . ?
C31 O2 K1 92.20(18) . . ?
C31 O2 C42 113.1(3) . . ?
C42 O2 K1 88.83(18) . . ?
C32 O3 K1 129.4(2) . . ?
C33 O3 K1 117.82(19) . . ?
C33 O3 C32 112.0(3) . . ?
C34 O4 K1 95.69(18) . . ?
C35 O4 K1 103.59(17) . . ?
C35 O4 C34 110.4(3) . . ?
C36 O5 K1 119.74(19) . . ?
C37 O5 K1 125.7(2) . . ?
C37 O5 C36 111.3(3) . . ?
C38 O6 K1 111.0(2) . . ?
C38 O6 C39 113.4(3) . . ?
C39 O6 K1 106.56(18) . . ?
C40 O7 K1 121.80(19) . . ?
C40 O7 C41 111.6(3) . . ?
C41 O7 K1 123.8(2) . . ?
C1 N1 C2 110.9(3) . . ?
C1 N1 C4 125.4(2) . . ?
C2 N1 C4 123.6(2) . . ?
C1 N2 C3 111.7(3) . . ?
C1 N2 C13 118.3(2) . . ?
C3 N2 C13 129.8(3) . . ?
C13 N3 Ni1 113.0(2) . . ?
C13 N3 C17 118.3(3) . . ?
C17 N3 Ni1 128.7(2) . . ?
Ni1 N4 K1 106.33(11) . . ?
C18 N4 Ni1 68.93(16) . . ?
C18 N4 K1 136.36(19) . . ?
C18 N4 C25 116.2(3) . . ?
C25 N4 Ni1 118.9(2) . . ?
C25 N4 K1 104.06(17) . . ?
N1 C1 Ni1 141.7(2) . . ?
N1 C1 N2 103.4(2) . . ?
N2 C1 Ni1 113.0(2) . . ?
N1 C2 H2 126.0 . . ?
C3 C2 N1 108.0(3) . . ?
C3 C2 H2 126.0 . . ?
N2 C3 H3 127.0 . . ?
C2 C3 N2 106.0(3) . . ?
C2 C3 H3 127.0 . . ?
C5 C4 N1 119.1(3) . . ?
C9 C4 N1 119.6(3) . . ?
C9 C4 C5 121.3(3) . . ?
C4 C5 C10 120.4(3) . . ?
C6 C5 C4 118.1(3) . . ?
C6 C5 C10 121.5(3) . . ?
C5 C6 H6 118.8 . . ?
C7 C6 C5 122.4(3) . . ?
C7 C6 H6 118.8 . . ?
C6 C7 C8 117.7(3) . . ?
C6 C7 C11 121.5(3) . . ?
C8 C7 C11 120.7(3) . . ?
C7 C8 H8 119.1 . . ?
C9 C8 C7 121.7(3) . . ?
C9 C8 H8 119.1 . . ?
C4 C9 C12 120.1(3) . . ?
C8 C9 C4 118.7(3) . . ?
C8 C9 C12 121.2(3) . . ?
C5 C10 H10A 109.5 . . ?
C5 C10 H10B 109.5 . . ?
C5 C10 H10C 109.5 . . ?
H10A C10 H10B 109.5 . . ?
H10A C10 H10C 109.5 . . ?
H10B C10 H10C 109.5 . . ?
C7 C11 H11A 109.5 . . ?
C7 C11 H11B 109.5 . . ?
C7 C11 H11C 109.5 . . ?
H11A C11 H11B 109.5 . . ?
H11A C11 H11C 109.5 . . ?
H11B C11 H11C 109.5 . . ?
C9 C12 H12A 109.5 . . ?
C9 C12 H12B 109.5 . . ?
C9 C12 H12C 109.5 . . ?
H12A C12 H12B 109.5 . . ?
H12A C12 H12C 109.5 . . ?
H12B C12 H12C 109.5 . . ?
N3 C13 N2 111.5(3) . . ?
N3 C13 C14 125.9(3) . . ?
C14 C13 N2 122.6(3) . . ?
C13 C14 H14 121.8 . . ?
C13 C14 C15 116.4(3) . . ?
C15 C14 H14 121.8 . . ?
C14 C15 H15 120.0 . . ?
C16 C15 C14 120.0(3) . . ?
C16 C15 H15 120.0 . . ?
C15 C16 H16 119.3 . . ?
C15 C16 C17 121.5(3) . . ?
C17 C16 H16 119.3 . . ?
O1 C17 N3 119.8(3) . . ?
O1 C17 C16 122.5(3) . . ?
N3 C17 C16 117.7(3) . . ?
Ni1 C18 H18 113.7(18) . . ?
N4 C18 Ni1 68.06(17) . . ?
N4 C18 C19 120.7(3) . . ?
N4 C18 H18 118.1(18) . . ?
C19 C18 Ni1 116.1(2) . . ?
C19 C18 H18 112.7(18) . . ?
C20 C19 C18 123.2(3) . . ?
C20 C19 C24 117.8(3) . . ?
C24 C19 C18 118.9(3) . . ?
C19 C20 H20 119.5 . . ?
C21 C20 C19 121.0(3) . . ?
C21 C20 H20 119.5 . . ?
C20 C21 H21 120.6 . . ?
C22 C21 C20 118.7(3) . . ?
C22 C21 H21 120.6 . . ?
F1 C22 C21 118.4(3) . . ?
F1 C22 C23 118.8(3) . . ?
C23 C22 C21 122.7(3) . . ?
C22 C23 H23 121.0 . . ?
C22 C23 C24 118.0(3) . . ?
C24 C23 H23 121.0 . . ?
C19 C24 H24 119.1 . . ?
C23 C24 C19 121.8(3) . . ?
C23 C24 H24 119.1 . . ?
C26 C25 N4 120.1(3) . . ?
C30 C25 N4 122.1(3) . . ?
C30 C25 C26 117.6(3) . . ?
C25 C26 H26 119.7 . . ?
C27 C26 C25 120.6(3) . . ?
C27 C26 H26 119.7 . . ?
C26 C27 H27 119.6 . . ?
C28 C27 C26 120.7(3) . . ?
C28 C27 H27 119.6 . . ?
C27 C28 H28 120.3 . . ?
C27 C28 C29 119.4(3) . . ?
C29 C28 H28 120.3 . . ?
C28 C29 H29 119.9 . . ?
C28 C29 C30 120.2(3) . . ?
C30 C29 H29 119.9 . . ?
C25 C30 H30 119.3 . . ?
C29 C30 C25 121.4(3) . . ?
C29 C30 H30 119.3 . . ?
O2 C31 H31A 109.9 . . ?
O2 C31 H31B 109.9 . . ?
O2 C31 C32 108.8(3) . . ?
H31A C31 H31B 108.3 . . ?
C32 C31 H31A 109.9 . . ?
C32 C31 H31B 109.9 . . ?
O3 C32 C31 108.9(3) . . ?
O3 C32 H32A 109.9 . . ?
O3 C32 H32B 109.9 . . ?
C31 C32 H32A 109.9 . . ?
C31 C32 H32B 109.9 . . ?
H32A C32 H32B 108.3 . . ?
O3 C33 H33A 109.9 . . ?
O3 C33 H33B 109.9 . . ?
O3 C33 C34 108.8(3) . . ?
H33A C33 H33B 108.3 . . ?
C34 C33 H33A 109.9 . . ?
C34 C33 H33B 109.9 . . ?
O4 C34 C33 109.4(3) . . ?
O4 C34 H34A 109.8 . . ?
O4 C34 H34B 109.8 . . ?
C33 C34 H34A 109.8 . . ?
C33 C34 H34B 109.8 . . ?
H34A C34 H34B 108.2 . . ?
O4 C35 H35A 109.8 . . ?
O4 C35 H35B 109.8 . . ?
O4 C35 C36 109.3(3) . . ?
H35A C35 H35B 108.3 . . ?
C36 C35 H35A 109.8 . . ?
C36 C35 H35B 109.8 . . ?
O5 C36 C35 108.5(3) . . ?
O5 C36 H36A 110.0 . . ?
O5 C36 H36B 110.0 . . ?
C35 C36 H36A 110.0 . . ?
C35 C36 H36B 110.0 . . ?
H36A C36 H36B 108.4 . . ?
O5 C37 H37A 110.0 . . ?
O5 C37 H37B 110.0 . . ?
O5 C37 C38 108.5(3) . . ?
H37A C37 H37B 108.4 . . ?
C38 C37 H37A 110.0 . . ?
C38 C37 H37B 110.0 . . ?
O6 C38 C37 114.2(3) . . ?
O6 C38 H38A 108.7 . . ?
O6 C38 H38B 108.7 . . ?
C37 C38 H38A 108.7 . . ?
C37 C38 H38B 108.7 . . ?
H38A C38 H38B 107.6 . . ?
O6 C39 H39A 110.0 . . ?
O6 C39 H39B 110.0 . . ?
O6 C39 C40 108.3(3) . . ?
H39A C39 H39B 108.4 . . ?
C40 C39 H39A 110.0 . . ?
C40 C39 H39B 110.0 . . ?
O7 C40 C39 109.4(3) . . ?
O7 C40 H40A 109.8 . . ?
O7 C40 H40B 109.8 . . ?
C39 C40 H40A 109.8 . . ?
C39 C40 H40B 109.8 . . ?
H40A C40 H40B 108.2 . . ?
O7 C41 H41A 109.9 . . ?
O7 C41 H41B 109.9 . . ?
O7 C41 C42 109.1(3) . . ?
H41A C41 H41B 108.3 . . ?
C42 C41 H41A 109.9 . . ?
C42 C41 H41B 109.9 . . ?
O2 C42 C41 107.8(3) . . ?
O2 C42 H42A 110.1 . . ?
O2 C42 H42B 110.1 . . ?
C41 C42 H42A 110.1 . . ?
C41 C42 H42B 110.1 . . ?
H42A C42 H42B 108.5 . . ?

loop_
_geom_bond_atom_site_label_1
_geom_bond_atom_site_label_2
_geom_bond_distance
_geom_bond_site_symmetry_2
_geom_bond_publ_flag
Ni1 N3 1.995(3) . ?
Ni1 N4 1.898(2) . ?
Ni1 C1 1.860(3) . ?
Ni1 C18 1.909(3) . ?
K1 O1 2.627(2) . ?
K1 O2 3.492(3) . ?
K1 O3 2.864(2) . ?
K1 O4 3.011(2) . ?
K1 O5 2.938(2) . ?
K1 O6 3.075(2) . ?
K1 O7 2.992(2) . ?
K1 N4 3.019(3) . ?
F1 C22 1.367(4) . ?
O1 C17 1.264(4) . ?
O2 C31 1.420(4) . ?
O2 C42 1.423(4) . ?
O3 C32 1.416(4) . ?
O3 C33 1.413(4) . ?
O4 C34 1.427(4) . ?
O4 C35 1.424(4) . ?
O5 C36 1.421(4) . ?
O5 C37 1.419(4) . ?
O6 C38 1.419(4) . ?
O6 C39 1.424(4) . ?
O7 C40 1.419(4) . ?
O7 C41 1.420(4) . ?
N1 C1 1.365(4) . ?
N1 C2 1.396(4) . ?
N1 C4 1.428(4) . ?
N2 C1 1.370(4) . ?
N2 C3 1.402(4) . ?
N2 C13 1.418(4) . ?
N3 C13 1.353(4) . ?
N3 C17 1.384(4) . ?
N4 C18 1.396(4) . ?
N4 C25 1.408(4) . ?
C2 H2 0.9500 . ?
C2 C3 1.330(5) . ?
C3 H3 0.9500 . ?
C4 C5 1.404(4) . ?
C4 C9 1.390(5) . ?
C5 C6 1.386(5) . ?
C5 C10 1.497(5) . ?
C6 H6 0.9500 . ?
C6 C7 1.386(5) . ?
C7 C8 1.404(5) . ?
C7 C11 1.502(5) . ?
C8 H8 0.9500 . ?
C8 C9 1.384(5) . ?
C9 C12 1.508(5) . ?
C10 H10A 0.9800 . ?
C10 H10B 0.9800 . ?
C10 H10C 0.9800 . ?
C11 H11A 0.9800 . ?
C11 H11B 0.9800 . ?
C11 H11C 0.9800 . ?
C12 H12A 0.9800 . ?
C12 H12B 0.9800 . ?
C12 H12C 0.9800 . ?
C13 C14 1.364(5) . ?
C14 H14 0.9500 . ?
C14 C15 1.402(5) . ?
C15 H15 0.9500 . ?
C15 C16 1.366(5) . ?
C16 H16 0.9500 . ?
C16 C17 1.426(5) . ?
C18 C19 1.485(4) . ?
C18 H18 0.99(3) . ?
C19 C20 1.396(5) . ?
C19 C24 1.396(4) . ?
C20 H20 0.9500 . ?
C20 C21 1.385(5) . ?
C21 H21 0.9500 . ?
C21 C22 1.375(5) . ?
C22 C23 1.368(5) . ?
C23 H23 0.9500 . ?
C23 C24 1.387(5) . ?
C24 H24 0.9500 . ?
C25 C26 1.405(5) . ?
C25 C30 1.399(5) . ?
C26 H26 0.9500 . ?
C26 C27 1.394(5) . ?
C27 H27 0.9500 . ?
C27 C28 1.383(5) . ?
C28 H28 0.9500 . ?
C28 C29 1.387(5) . ?
C29 H29 0.9500 . ?
C29 C30 1.391(5) . ?
C30 H30 0.9500 . ?
C31 H31A 0.9900 . ?
C31 H31B 0.9900 . ?
C31 C32 1.483(6) . ?
C32 H32A 0.9900 . ?
C32 H32B 0.9900 . ?
C33 H33A 0.9900 . ?
C33 H33B 0.9900 . ?
C33 C34 1.492(5) . ?
C34 H34A 0.9900 . ?
C34 H34B 0.9900 . ?
C35 H35A 0.9900 . ?
C35 H35B 0.9900 . ?
C35 C36 1.492(5) . ?
C36 H36A 0.9900 . ?
C36 H36B 0.9900 . ?
C37 H37A 0.9900 . ?
C37 H37B 0.9900 . ?
C37 C38 1.502(5) . ?
C38 H38A 0.9900 . ?
C38 H38B 0.9900 . ?
C39 H39A 0.9900 . ?
C39 H39B 0.9900 . ?
C39 C40 1.490(5) . ?
C40 H40A 0.9900 . ?
C40 H40B 0.9900 . ?
C41 H41A 0.9900 . ?
C41 H41B 0.9900 . ?
C41 C42 1.498(5) . ?
C42 H42A 0.9900 . ?
C42 H42B 0.9900 . ?

loop_
_geom_torsion_atom_site_label_1
_geom_torsion_atom_site_label_2
_geom_torsion_atom_site_label_3
_geom_torsion_atom_site_label_4
_geom_torsion
_geom_torsion_site_symmetry_1
_geom_torsion_site_symmetry_2
_geom_torsion_site_symmetry_3
_geom_torsion_site_symmetry_4
_geom_torsion_publ_flag
Ni1 N3 C13 N2 5.2(3) . . . . ?
Ni1 N3 C13 C14 -173.8(3) . . . . ?
Ni1 N3 C17 O1 -6.9(4) . . . . ?
Ni1 N3 C17 C16 172.5(2) . . . . ?
Ni1 N4 C18 C19 -108.2(3) . . . . ?
Ni1 N4 C25 C26 70.1(3) . . . . ?
Ni1 N4 C25 C30 -115.2(3) . . . . ?
Ni1 C18 C19 C20 -61.1(4) . . . . ?
Ni1 C18 C19 C24 119.1(3) . . . . ?
K1 O1 C17 N3 -14.4(6) . . . . ?
K1 O1 C17 C16 166.3(3) . . . . ?
K1 O2 C31 C32 72.6(2) . . . . ?
K1 O2 C42 C41 -79.6(2) . . . . ?
K1 O3 C32 C31 12.5(4) . . . . ?
K1 O3 C33 C34 -15.6(3) . . . . ?
K1 O4 C34 C33 -76.9(2) . . . . ?
K1 O4 C35 C36 71.3(3) . . . . ?
K1 O5 C36 C35 23.2(3) . . . . ?
K1 O5 C37 C38 -24.9(4) . . . . ?
K1 O6 C38 C37 -55.7(3) . . . . ?
K1 O6 C39 C40 -69.6(3) . . . . ?
K1 O7 C40 C39 -21.7(3) . . . . ?
K1 O7 C41 C42 9.6(3) . . . . ?
K1 N4 C18 Ni1 91.9(2) . . . . ?
K1 N4 C18 C19 -16.4(4) . . . . ?
K1 N4 C25 C26 -47.9(3) . . . . ?
K1 N4 C25 C30 126.8(3) . . . . ?
F1 C22 C23 C24 178.7(3) . . . . ?
O2 C31 C32 O3 -68.8(3) . . . . ?
O3 C33 C34 O4 68.9(3) . . . . ?
O4 C35 C36 O5 -66.2(3) . . . . ?
O5 C37 C38 O6 54.0(4) . . . . ?
O6 C39 C40 O7 62.4(3) . . . . ?
O7 C41 C42 O2 60.3(3) . . . . ?
N1 C2 C3 N2 0.5(4) . . . . ?
N1 C4 C5 C6 178.3(3) . . . . ?
N1 C4 C5 C10 -2.7(4) . . . . ?
N1 C4 C9 C8 -178.1(3) . . . . ?
N1 C4 C9 C12 2.6(4) . . . . ?
N2 C13 C14 C15 -179.7(3) . . . . ?
N3 Ni1 N4 K1 46.62(14) . . . . ?
N3 Ni1 N4 C18 -179.32(18) . . . . ?
N3 Ni1 N4 C25 -70.2(3) . . . . ?
N3 Ni1 C1 N1 169.2(4) . . . . ?
N3 Ni1 C1 N2 8.8(2) . . . . ?
N3 C13 C14 C15 -0.8(5) . . . . ?
N4 Ni1 C1 N1 19.9(6) . . . . ?
N4 Ni1 C1 N2 -140.5(3) . . . . ?
N4 C18 C19 C20 17.8(5) . . . . ?
N4 C18 C19 C24 -162.0(3) . . . . ?
N4 C25 C26 C27 172.7(3) . . . . ?
N4 C25 C30 C29 -173.4(3) . . . . ?
C1 Ni1 N4 K1 -168.6(2) . . . . ?
C1 Ni1 N4 C18 -34.5(3) . . . . ?
C1 Ni1 N4 C25 74.6(4) . . . . ?
C1 N1 C2 C3 -1.2(4) . . . . ?
C1 N1 C4 C5 97.5(3) . . . . ?
C1 N1 C4 C9 -84.1(4) . . . . ?
C1 N2 C3 C2 0.4(4) . . . . ?
C1 N2 C13 N3 2.0(4) . . . . ?
C1 N2 C13 C14 -178.9(3) . . . . ?
C2 N1 C1 Ni1 -160.2(3) . . . . ?
C2 N1 C1 N2 1.3(3) . . . . ?
C2 N1 C4 C5 -86.3(4) . . . . ?
C2 N1 C4 C9 92.0(4) . . . . ?
C3 N2 C1 Ni1 166.6(2) . . . . ?
C3 N2 C1 N1 -1.1(3) . . . . ?
C3 N2 C13 N3 -172.3(3) . . . . ?
C3 N2 C13 C14 6.7(5) . . . . ?
C4 N1 C1 Ni1 16.4(5) . . . . ?
C4 N1 C1 N2 177.9(3) . . . . ?
C4 N1 C2 C3 -177.9(3) . . . . ?
C4 C5 C6 C7 0.0(4) . . . . ?
C5 C4 C9 C8 0.3(4) . . . . ?
C5 C4 C9 C12 -179.1(3) . . . . ?
C5 C6 C7 C8 -0.1(4) . . . . ?
C5 C6 C7 C11 177.1(3) . . . . ?
C6 C7 C8 C9 0.4(4) . . . . ?
C7 C8 C9 C4 -0.5(4) . . . . ?
C7 C8 C9 C12 178.9(3) . . . . ?
C9 C4 C5 C6 0.0(4) . . . . ?
C9 C4 C5 C10 179.0(3) . . . . ?
C10 C5 C6 C7 -179.0(3) . . . . ?
C11 C7 C8 C9 -176.9(3) . . . . ?
C13 N2 C1 Ni1 -8.7(3) . . . . ?
C13 N2 C1 N1 -176.4(3) . . . . ?
C13 N2 C3 C2 175.0(3) . . . . ?
C13 N3 C17 O1 174.6(3) . . . . ?
C13 N3 C17 C16 -6.0(4) . . . . ?
C13 C14 C15 C16 -1.9(5) . . . . ?
C14 C15 C16 C17 0.5(5) . . . . ?
C15 C16 C17 O1 -177.1(3) . . . . ?
C15 C16 C17 N3 3.6(5) . . . . ?
C17 N3 C13 N2 -176.1(3) . . . . ?
C17 N3 C13 C14 4.9(5) . . . . ?
C18 Ni1 N4 K1 -134.1(2) . . . . ?
C18 Ni1 N4 C25 109.1(3) . . . . ?
C18 Ni1 C1 N1 -5.3(4) . . . . ?
C18 Ni1 C1 N2 -165.7(2) . . . . ?
C18 N4 C25 C26 149.4(3) . . . . ?
C18 N4 C25 C30 -35.9(4) . . . . ?
C18 C19 C20 C21 -179.4(3) . . . . ?
C18 C19 C24 C23 179.7(3) . . . . ?
C19 C20 C21 C22 0.1(5) . . . . ?
C20 C19 C24 C23 -0.1(5) . . . . ?
C20 C21 C22 F1 -178.4(3) . . . . ?
C20 C21 C22 C23 -0.9(5) . . . . ?
C21 C22 C23 C24 1.2(5) . . . . ?
C22 C23 C24 C19 -0.7(5) . . . . ?
C24 C19 C20 C21 0.4(5) . . . . ?
C25 N4 C18 Ni1 -112.8(2) . . . . ?
C25 N4 C18 C19 139.0(3) . . . . ?
C25 C26 C27 C28 1.4(5) . . . . ?
C26 C25 C30 C29 1.4(4) . . . . ?
C26 C27 C28 C29 0.4(5) . . . . ?
C27 C28 C29 C30 -1.3(5) . . . . ?
C28 C29 C30 C25 0.4(5) . . . . ?
C30 C25 C26 C27 -2.3(4) . . . . ?
C31 O2 C42 C41 -171.4(3) . . . . ?
C32 O3 C33 C34 174.0(3) . . . . ?
C33 O3 C32 C31 -178.5(3) . . . . ?
C34 O4 C35 C36 172.7(3) . . . . ?
C35 O4 C34 C33 176.3(3) . . . . ?
C36 O5 C37 C38 175.6(3) . . . . ?
C37 O5 C36 C35 -176.0(3) . . . . ?
C38 O6 C39 C40 168.1(3) . . . . ?
C39 O6 C38 C37 64.2(4) . . . . ?
C40 O7 C41 C42 171.0(2) . . . . ?
C41 O7 C40 C39 176.5(2) . . . . ?
C42 O2 C31 C32 162.3(3) . . . . ?
